data_7227827
loop_
_publ_author_name
'Jassal, Amanpreet Kaur'
'Rana, Love Karan'
'Hundal, Geeta'

_publ_section_title
;
 Structure directing role of amines and water molecules in the
 self-assembly of polyoxomolybdates
;
_journal_issue 15
_journal_name_full CrystEngComm
_journal_page_first 2021
_journal_paper_doi 10.1039/C6CE02640K
_journal_volume 19
_journal_year 2017
_chemical_formula_moiety 'Mo8 O26, 2(C8 H20 N), 2(H3 O)'
_chemical_formula_sum 'C16 H46 Mo8 N2 O28'
_chemical_formula_weight 1482.07
_space_group_IT_number 148
_symmetry_cell_setting hexagonal
_symmetry_space_group_name_Hall '-R 3'
_symmetry_space_group_name_H-M 'R -3 :H'
_atom_sites_solution_hydrogens geom
_atom_sites_solution_primary direct
_atom_sites_solution_secondary difmap
_audit_creation_method SHELXL-97
_audit_update_record
;
2016-08-19 deposited with the CCDC.
2017-03-09 downloaded from the CCDC.
;
_cell_angle_alpha 90.0000
_cell_angle_beta 90.0000
_cell_angle_gamma 120.000
_cell_formula_units_Z 9
_cell_length_a 29.1440(11)
_cell_length_b 29.1440(12)
_cell_length_c 12.0320(4)
_cell_measurement_reflns_used 4553
_cell_measurement_temperature 100(2)
_cell_measurement_theta_max 25.79
_cell_measurement_theta_min 2.42
_cell_volume 8850.5(6)
_computing_cell_refinement 'Bruker SAINT'
_computing_data_collection 'Bruker APEX2'
_computing_data_reduction 'Bruker SAINT'
_computing_molecular_graphics 'Bruker SHELXTL'
_computing_publication_material 'Bruker SHELXTL'
_computing_structure_refinement 'SHELXL-97 (Sheldrick, 2008)'
_computing_structure_solution 'Sir-92 (Altomare et al., 1993)'
_diffrn_ambient_temperature 100(2)
_diffrn_measured_fraction_theta_full 1.000
_diffrn_measured_fraction_theta_max 1.000
_diffrn_measurement_device_type 'Bruker APEX-II CCD'
_diffrn_measurement_method '\f and \w scans'
_diffrn_radiation_monochromator graphite
_diffrn_radiation_source 'fine-focus sealed tube'
_diffrn_radiation_type MoK\a
_diffrn_radiation_wavelength 0.71073
_diffrn_reflns_av_R_equivalents 0.0444
_diffrn_reflns_av_sigmaI/netI 0.0419
_diffrn_reflns_limit_h_max 35
_diffrn_reflns_limit_h_min -34
_diffrn_reflns_limit_k_max 35
_diffrn_reflns_limit_k_min -35
_diffrn_reflns_limit_l_max 11
_diffrn_reflns_limit_l_min -14
_diffrn_reflns_number 14419
_diffrn_reflns_theta_full 25.99
_diffrn_reflns_theta_max 25.99
_diffrn_reflns_theta_min 1.40
_exptl_absorpt_coefficient_mu 2.559
_exptl_absorpt_correction_T_max 0.7453
_exptl_absorpt_correction_T_min 0.6007
_exptl_absorpt_correction_type multi-scan
_exptl_absorpt_process_details 'SADABS-2008/1 - Bruker AXS area detector scaling and absorption correction'
_exptl_crystal_colour white
_exptl_crystal_density_diffrn 2.503
_exptl_crystal_density_method 'not measured'
_exptl_crystal_description Prism
_exptl_crystal_F_000 6444
_exptl_crystal_size_max 0.12
_exptl_crystal_size_mid 0.09
_exptl_crystal_size_min 0.06
_refine_diff_density_max 0.715
_refine_diff_density_min -0.834
_refine_diff_density_rms 0.129
_refine_ls_extinction_method none
_refine_ls_goodness_of_fit_ref 1.035
_refine_ls_hydrogen_treatment mixed
_refine_ls_matrix_type full
_refine_ls_number_parameters 253
_refine_ls_number_reflns 3866
_refine_ls_number_restraints 3
_refine_ls_restrained_S_all 1.040
_refine_ls_R_factor_all 0.0324
_refine_ls_R_factor_gt 0.0246
_refine_ls_shift/su_max 0.002
_refine_ls_shift/su_mean 0.000
_refine_ls_structure_factor_coef Fsqd
_refine_ls_weighting_details 'calc w=1/[\s^2^(Fo^2^)+(0.0204P)^2^+6.8487P] where P=(Fo^2^+2Fc^2^)/3'
_refine_ls_weighting_scheme calc
_refine_ls_wR_factor_gt 0.0544
_refine_ls_wR_factor_ref 0.0578
_reflns_number_gt 3290
_reflns_number_total 3866
_reflns_threshold_expression >2sigma(I)
_cod_data_source_file c6ce02640k2.cif
_cod_data_source_block shelxl
_cod_depositor_comments
;
The following automatic conversions were performed:

'_symmetry_cell_setting' value 'Hexagonal' changed to 'hexagonal'
according to
/home/data/users/saulius/crontab/automatic-downloads/rss-feeds/RSC/lib/dictionaries/cif_core.dic
dictionary named 'cif_core.dic' version 2.4.2 from 2011-04-26.

'_exptl_absorpt_correction_type' value 'Multi-scan' changed to
'multi-scan' according to
/home/data/users/saulius/crontab/automatic-downloads/rss-feeds/RSC/lib/dictionaries/cif_core.dic
dictionary named 'cif_core.dic' version 2.4.2 from 2011-04-26.

Automatic conversion script
Id: cif_fix_values 4973 2017-02-22 13:04:09Z antanas 

 Adding full bibliography for 7227825--7227830.cif.
;
_cod_original_cell_volume 8850.5(8)
_cod_original_sg_symbol_H-M 'R -3'
_cod_database_code 7227827

loop_
_symmetry_equiv_pos_as_xyz
'x, y, z'
'-y, x-y, z'
'-x+y, -x, z'
'x+2/3, y+1/3, z+1/3'
'-y+2/3, x-y+1/3, z+1/3'
'-x+y+2/3, -x+1/3, z+1/3'
'x+1/3, y+2/3, z+2/3'
'-y+1/3, x-y+2/3, z+2/3'
'-x+y+1/3, -x+2/3, z+2/3'
'-x, -y, -z'
'y, -x+y, -z'
'x-y, x, -z'
'-x+2/3, -y+1/3, -z+1/3'
'y+2/3, -x+y+1/3, -z+1/3'
'x-y+2/3, x+1/3, -z+1/3'
'-x+1/3, -y+2/3, -z+2/3'
'y+1/3, -x+y+2/3, -z+2/3'
'x-y+1/3, x+2/3, -z+2/3'

loop_
_atom_site_label
_atom_site_type_symbol
_atom_site_fract_x
_atom_site_fract_y
_atom_site_fract_z
_atom_site_U_iso_or_equiv
_atom_site_adp_type
_atom_site_occupancy
_atom_site_symmetry_multiplicity
_atom_site_calc_flag
_atom_site_refinement_flags
C1 C 0.44477(16) 0.15659(16) 0.1559(3) 0.0176(9) Uani 1 1 d .
H1A H 0.4690 0.1436 0.1778 0.021 Uiso 1 1 calc R
H1B H 0.4314 0.1642 0.2250 0.021 Uiso 1 1 calc R
C2 C 0.39822(17) 0.11255(16) 0.0940(3) 0.0213(10) Uani 1 1 d .
H2A H 0.3805 0.0811 0.1417 0.032 Uiso 1 1 calc R
H2B H 0.4110 0.1038 0.0264 0.032 Uiso 1 1 calc R
H2C H 0.3731 0.1243 0.0740 0.032 Uiso 1 1 calc R
C3 C 0.51407(16) 0.25052(16) 0.1718(3) 0.0197(9) Uani 1 1 d .
H3A H 0.4930 0.2549 0.2310 0.024 Uiso 1 1 calc R
H3B H 0.5330 0.2845 0.1309 0.024 Uiso 1 1 calc R
C4 C 0.55497(19) 0.23981(19) 0.2262(4) 0.0349(12) Uani 1 1 d .
H4A H 0.5775 0.2692 0.2759 0.052 Uiso 1 1 calc R
H4B H 0.5769 0.2365 0.1687 0.052 Uiso 1 1 calc R
H4C H 0.5368 0.2068 0.2691 0.052 Uiso 1 1 calc R
C5 C 0.44050(16) 0.22609(16) 0.0407(3) 0.0163(9) Uani 1 1 d .
H5A H 0.4630 0.2608 0.0046 0.020 Uiso 1 1 calc R
H5B H 0.4192 0.2006 -0.0183 0.020 Uiso 1 1 calc R
C6 C 0.40321(16) 0.23141(16) 0.1198(3) 0.0187(9) Uani 1 1 d .
H6A H 0.3820 0.2433 0.0788 0.028 Uiso 1 1 calc R
H6B H 0.4237 0.2574 0.1775 0.028 Uiso 1 1 calc R
H6C H 0.3797 0.1970 0.1543 0.028 Uiso 1 1 calc R
C7 C 0.50592(17) 0.19798(17) -0.0009(3) 0.0207(10) Uani 1 1 d .
H7A H 0.5263 0.1826 0.0320 0.025 Uiso 1 1 calc R
H7B H 0.4795 0.1713 -0.0524 0.025 Uiso 1 1 calc R
C8 C 0.54368(19) 0.24672(18) -0.0678(3) 0.0307(11) Uani 1 1 d .
H8A H 0.5609 0.2367 -0.1252 0.046 Uiso 1 1 calc R
H8B H 0.5707 0.2731 -0.0182 0.046 Uiso 1 1 calc R
H8C H 0.5238 0.2618 -0.1030 0.046 Uiso 1 1 calc R
N1 N 0.47638(13) 0.20802(13) 0.0921(2) 0.0124(7) Uani 1 1 d .
O1 O 0.46363(10) -0.02462(10) 0.17156(19) 0.0095(5) Uani 1 1 d .
O2 O 0.54628(10) 0.12177(10) 0.14478(19) 0.0111(6) Uani 1 1 d .
O1W O 0.64621(14) 0.04232(14) 0.2728(3) 0.0313(8) Uani 1 1 d D
H11W H 0.6181(13) 0.0470(18) 0.278(4) 0.038 Uiso 1 1 d D
H12W H 0.6753(12) 0.0681(14) 0.306(3) 0.038 Uiso 1 1 d D
H13W H 0.6447(19) 0.0139(13) 0.303(4) 0.038 Uiso 1 1 d D
O3 O 0.64437(10) 0.13081(11) 0.1525(2) 0.0158(6) Uani 1 1 d .
O4 O 0.62744(10) 0.10752(10) -0.0726(2) 0.0125(6) Uani 1 1 d .
O5 O 0.54550(10) 0.03834(10) 0.05259(18) 0.0091(5) Uani 1 1 d .
O6 O 0.46041(10) -0.11232(10) 0.07435(19) 0.0102(6) Uani 1 1 d .
O7 O 0.54961(10) -0.04270(10) 0.1876(2) 0.0119(6) Uani 1 1 d .
O8 O 0.54910(10) 0.04983(10) 0.29418(19) 0.0123(6) Uani 1 1 d .
O9 O 0.46196(10) 0.06085(10) 0.2835(2) 0.0132(6) Uani 1 1 d .
O10 O 0.54734(10) -0.03975(10) -0.04853(19) 0.0092(5) Uani 1 1 d .
O11 O 0.63280(11) 0.20016(11) 0.0222(2) 0.0186(6) Uani 1 1 d .
O12 O 0.64660(10) 0.03492(10) 0.03797(19) 0.0111(6) Uani 1 1 d .
O13 O 0.63364(10) 0.02550(10) -0.1841(2) 0.0129(6) Uani 1 1 d .
Mo1 Mo 0.605579(13) 0.134517(13) 0.05070(3) 0.01124(9) Uani 1 1 d .
Mo2 Mo 0.505626(13) 0.052804(13) 0.20276(2) 0.00910(9) Uani 1 1 d .
Mo3 Mo 0.508194(13) -0.045144(13) 0.08592(2) 0.00737(8) Uani 1 1 d .
Mo4 Mo 0.606809(13) 0.035063(13) -0.06833(3) 0.00912(9) Uani 1 1 d .

loop_
_atom_site_aniso_label
_atom_site_aniso_U_11
_atom_site_aniso_U_22
_atom_site_aniso_U_33
_atom_site_aniso_U_23
_atom_site_aniso_U_13
_atom_site_aniso_U_12
C1 0.023(2) 0.018(2) 0.015(2) 0.0043(17) 0.0027(17) 0.013(2)
C2 0.024(3) 0.015(2) 0.025(2) 0.0017(18) 0.0001(19) 0.010(2)
C3 0.024(3) 0.016(2) 0.022(2) -0.0054(18) -0.0064(18) 0.012(2)
C4 0.035(3) 0.030(3) 0.047(3) -0.020(2) -0.026(2) 0.022(3)
C5 0.021(2) 0.017(2) 0.0143(19) -0.0002(16) -0.0037(17) 0.013(2)
C6 0.015(2) 0.018(2) 0.026(2) -0.0012(18) -0.0027(18) 0.0103(19)
C7 0.026(3) 0.025(3) 0.020(2) 0.0009(18) 0.0060(18) 0.019(2)
C8 0.039(3) 0.035(3) 0.024(2) 0.003(2) 0.014(2) 0.023(3)
N1 0.0159(18) 0.0138(18) 0.0115(15) -0.0008(13) -0.0023(13) 0.0104(15)
O1 0.0071(14) 0.0098(14) 0.0112(12) 0.0014(10) 0.0021(10) 0.0040(12)
O2 0.0107(14) 0.0100(14) 0.0144(13) 0.0005(11) 0.0005(11) 0.0064(12)
O1W 0.027(2) 0.024(2) 0.042(2) 0.0008(16) -0.0036(16) 0.0123(17)
O3 0.0123(15) 0.0151(15) 0.0200(14) -0.0007(12) -0.0019(12) 0.0069(13)
O4 0.0090(14) 0.0102(14) 0.0165(13) 0.0036(11) 0.0035(11) 0.0035(12)
O5 0.0077(13) 0.0098(14) 0.0095(12) 0.0003(10) 0.0006(10) 0.0042(12)
O6 0.0086(14) 0.0089(14) 0.0130(13) 0.0016(10) 0.0012(11) 0.0042(12)
O7 0.0094(14) 0.0141(15) 0.0143(13) 0.0003(11) -0.0006(11) 0.0074(12)
O8 0.0119(15) 0.0122(15) 0.0124(13) -0.0030(11) -0.0027(11) 0.0059(12)
O9 0.0151(15) 0.0169(15) 0.0123(13) -0.0021(11) 0.0013(11) 0.0114(13)
O10 0.0097(14) 0.0098(14) 0.0095(12) -0.0008(10) 0.0001(10) 0.0058(12)
O11 0.0163(16) 0.0121(15) 0.0249(15) -0.0015(12) -0.0020(12) 0.0053(13)
O12 0.0113(14) 0.0111(14) 0.0120(13) 0.0011(11) 0.0016(11) 0.0064(12)
O13 0.0069(14) 0.0148(15) 0.0164(13) 0.0022(11) 0.0034(11) 0.0049(12)
Mo1 0.00787(18) 0.00895(18) 0.01573(17) -0.00045(13) -0.00107(13) 0.00332(15)
Mo2 0.00927(18) 0.01090(18) 0.00887(16) -0.00128(13) -0.00020(13) 0.00635(15)
Mo3 0.00666(17) 0.00798(17) 0.00855(16) 0.00058(12) 0.00029(12) 0.00447(14)
Mo4 0.00644(17) 0.01051(18) 0.01077(16) 0.00098(13) 0.00110(13) 0.00452(15)

loop_
_atom_type_symbol
_atom_type_description
_atom_type_scat_dispersion_real
_atom_type_scat_dispersion_imag
_atom_type_scat_source
C C 0.0033 0.0016 'International Tables Vol C Tables 4.2.6.8 and 6.1.1.4'
H H 0.0000 0.0000 'International Tables Vol C Tables 4.2.6.8 and 6.1.1.4'
N N 0.0061 0.0033 'International Tables Vol C Tables 4.2.6.8 and 6.1.1.4'
O O 0.0106 0.0060 'International Tables Vol C Tables 4.2.6.8 and 6.1.1.4'
Mo Mo -1.6832 0.6857 'International Tables Vol C Tables 4.2.6.8 and 6.1.1.4'

loop_
_geom_angle_atom_site_label_1
_geom_angle_atom_site_label_2
_geom_angle_atom_site_label_3
_geom_angle
_geom_angle_site_symmetry_1
_geom_angle_site_symmetry_3
C2 C1 N1 115.6(3) . .
C2 C1 H1A 108.4 . .
N1 C1 H1A 108.4 . .
C2 C1 H1B 108.4 . .
N1 C1 H1B 108.4 . .
H1A C1 H1B 107.4 . .
C1 C2 H2A 109.5 . .
C1 C2 H2B 109.5 . .
H2A C2 H2B 109.5 . .
C1 C2 H2C 109.5 . .
H2A C2 H2C 109.5 . .
H2B C2 H2C 109.5 . .
N1 C3 C4 115.2(3) . .
N1 C3 H3A 108.5 . .
C4 C3 H3A 108.5 . .
N1 C3 H3B 108.5 . .
C4 C3 H3B 108.5 . .
H3A C3 H3B 107.5 . .
C3 C4 H4A 109.5 . .
C3 C4 H4B 109.5 . .
H4A C4 H4B 109.5 . .
C3 C4 H4C 109.5 . .
H4A C4 H4C 109.5 . .
H4B C4 H4C 109.5 . .
C6 C5 N1 115.8(3) . .
C6 C5 H5A 108.3 . .
N1 C5 H5A 108.3 . .
C6 C5 H5B 108.3 . .
N1 C5 H5B 108.3 . .
H5A C5 H5B 107.4 . .
C5 C6 H6A 109.5 . .
C5 C6 H6B 109.5 . .
H6A C6 H6B 109.5 . .
C5 C6 H6C 109.5 . .
H6A C6 H6C 109.5 . .
H6B C6 H6C 109.5 . .
C8 C7 N1 115.0(3) . .
C8 C7 H7A 108.5 . .
N1 C7 H7A 108.5 . .
C8 C7 H7B 108.5 . .
N1 C7 H7B 108.5 . .
H7A C7 H7B 107.5 . .
C7 C8 H8A 109.5 . .
C7 C8 H8B 109.5 . .
H8A C8 H8B 109.5 . .
C7 C8 H8C 109.5 . .
H8A C8 H8C 109.5 . .
H8B C8 H8C 109.5 . .
C3 N1 C5 108.5(3) . .
C3 N1 C1 108.7(3) . .
C5 N1 C1 111.4(3) . .
C3 N1 C7 111.9(3) . .
C5 N1 C7 108.7(3) . .
C1 N1 C7 107.7(3) . .
Mo3 O1 Mo2 108.50(11) . .
Mo3 O1 Mo4 111.09(10) . 10_655
Mo2 O1 Mo4 104.81(10) . 10_655
Mo2 O2 Mo1 116.44(13) . .
H11W O1W H12W 113(4) . .
H11W O1W H13W 119(4) . .
H12W O1W H13W 101(4) . .
Mo4 O4 Mo1 116.73(12) . .
Mo3 O5 Mo2 92.58(9) . .
Mo3 O5 Mo4 91.96(9) . .
Mo2 O5 Mo4 164.05(12) . .
Mo3 O5 Mo3 104.21(10) . 10_655
Mo2 O5 Mo3 97.02(9) . 10_655
Mo4 O5 Mo3 96.67(8) . 10_655
Mo3 O5 Mo1 164.52(12) . .
Mo2 O5 Mo1 86.28(8) . .
Mo4 O5 Mo1 85.28(8) . .
Mo3 O5 Mo1 91.25(8) 10_655 .
Mo3 O6 Mo1 117.32(12) . 10_655
Mo3 O10 Mo4 109.88(11) . .
Mo3 O10 Mo2 109.73(11) . 10_655
Mo4 O10 Mo2 103.02(10) . 10_655
O11 Mo1 O3 105.37(13) . .
O11 Mo1 O4 103.87(12) . .
O3 Mo1 O4 99.31(12) . .
O11 Mo1 O2 101.73(12) . .
O3 Mo1 O2 97.13(11) . .
O4 Mo1 O2 144.51(11) . .
O11 Mo1 O6 92.23(11) . 10_655
O3 Mo1 O6 162.34(11) . 10_655
O4 Mo1 O6 77.25(10) . 10_655
O2 Mo1 O6 77.60(9) . 10_655
O11 Mo1 O5 162.34(11) . .
O3 Mo1 O5 92.18(11) . .
O4 Mo1 O5 74.57(9) . .
O2 Mo1 O5 73.57(9) . .
O6 Mo1 O5 70.18(8) 10_655 .
O9 Mo2 O8 105.22(12) . .
O9 Mo2 O2 100.28(12) . .
O8 Mo2 O2 101.85(11) . .
O9 Mo2 O1 100.65(11) . .
O8 Mo2 O1 96.59(11) . .
O2 Mo2 O1 147.26(10) . .
O9 Mo2 O5 162.21(10) . .
O8 Mo2 O5 92.34(10) . .
O2 Mo2 O5 78.38(10) . .
O1 Mo2 O5 74.02(9) . .
O9 Mo2 O10 89.84(10) . 10_655
O8 Mo2 O10 162.51(10) . 10_655
O2 Mo2 O10 83.73(10) . 10_655
O1 Mo2 O10 71.45(9) . 10_655
O5 Mo2 O10 72.37(8) . 10_655
O9 Mo2 Mo3 136.07(9) . .
O8 Mo2 Mo3 83.66(8) . .
O2 Mo2 Mo3 120.25(7) . .
O1 Mo2 Mo3 35.52(7) . .
O5 Mo2 Mo3 41.87(6) . .
O10 Mo2 Mo3 79.26(6) 10_655 .
O7 Mo3 O6 104.83(12) . .
O7 Mo3 O10 102.75(11) . .
O6 Mo3 O10 97.53(11) . .
O7 Mo3 O1 100.00(11) . .
O6 Mo3 O1 96.00(11) . .
O10 Mo3 O1 149.48(10) . .
O7 Mo3 O5 98.08(11) . .
O6 Mo3 O5 157.01(10) . .
O10 Mo3 O5 78.96(9) . .
O1 Mo3 O5 77.94(9) . .
O7 Mo3 O5 173.63(11) . 10_655
O6 Mo3 O5 81.25(10) . 10_655
O10 Mo3 O5 78.01(9) . 10_655
O1 Mo3 O5 77.20(9) . 10_655
O5 Mo3 O5 75.79(10) . 10_655
O7 Mo3 Mo2 88.82(9) . .
O6 Mo3 Mo2 131.97(8) . .
O10 Mo3 Mo2 124.49(7) . .
O1 Mo3 Mo2 35.97(7) . .
O5 Mo3 Mo2 45.55(6) . .
O5 Mo3 Mo2 85.61(6) 10_655 .
O13 Mo4 O12 104.11(12) . .
O13 Mo4 O4 104.34(12) . .
O12 Mo4 O4 100.63(11) . .
O13 Mo4 O10 97.94(11) . .
O12 Mo4 O10 97.21(11) . .
O4 Mo4 O10 146.92(10) . .
O13 Mo4 O1 89.36(10) . 10_655
O12 Mo4 O1 163.96(10) . 10_655
O4 Mo4 O1 84.05(10) . 10_655
O10 Mo4 O1 71.93(9) . 10_655
O13 Mo4 O5 160.94(10) . .
O12 Mo4 O5 93.83(10) . .
O4 Mo4 O5 78.11(10) . .
O10 Mo4 O5 73.07(9) . .
O1 Mo4 O5 71.97(8) 10_655 .

loop_
_geom_bond_atom_site_label_1
_geom_bond_atom_site_label_2
_geom_bond_distance
_geom_bond_site_symmetry_2
C1 C2 1.517(5) .
C1 N1 1.518(5) .
C1 H1A 0.9900 .
C1 H1B 0.9900 .
C2 H2A 0.9800 .
C2 H2B 0.9800 .
C2 H2C 0.9800 .
C3 N1 1.516(5) .
C3 C4 1.523(6) .
C3 H3A 0.9900 .
C3 H3B 0.9900 .
C4 H4A 0.9800 .
C4 H4B 0.9800 .
C4 H4C 0.9800 .
C5 C6 1.509(5) .
C5 N1 1.518(5) .
C5 H5A 0.9900 .
C5 H5B 0.9900 .
C6 H6A 0.9800 .
C6 H6B 0.9800 .
C6 H6C 0.9800 .
C7 C8 1.521(6) .
C7 N1 1.527(5) .
C7 H7A 0.9900 .
C7 H7B 0.9900 .
C8 H8A 0.9800 .
C8 H8B 0.9800 .
C8 H8C 0.9800 .
O1 Mo3 1.971(2) .
O1 Mo2 1.992(2) .
O1 Mo4 2.286(2) 10_655
O2 Mo2 1.884(2) .
O2 Mo1 1.940(2) .
O1W H11W 0.90(5) .
O1W H12W 0.90(4) .
O1W H13W 0.89(4) .
O3 Mo1 1.706(3) .
O4 Mo4 1.885(3) .
O4 Mo1 1.931(2) .
O5 Mo3 2.149(2) .
O5 Mo2 2.298(2) .
O5 Mo4 2.343(2) .
O5 Mo3 2.361(2) 10_655
O5 Mo1 2.453(2) .
O6 Mo3 1.751(2) .
O6 Mo1 2.267(2) 10_655
O7 Mo3 1.695(2) .
O8 Mo2 1.712(2) .
O9 Mo2 1.708(2) .
O10 Mo3 1.940(2) .
O10 Mo4 2.009(2) .
O10 Mo2 2.320(2) 10_655
O11 Mo1 1.700(3) .
O12 Mo4 1.728(2) .
O13 Mo4 1.688(2) .
Mo1 O6 2.267(2) 10_655
Mo2 O10 2.320(2) 10_655
Mo2 Mo3 3.2163(5) .
Mo3 O5 2.361(2) 10_655
Mo4 O1 2.286(2) 10_655

loop_
_geom_torsion_atom_site_label_1
_geom_torsion_atom_site_label_2
_geom_torsion_atom_site_label_3
_geom_torsion_atom_site_label_4
_geom_torsion
_geom_torsion_site_symmetry_1
_geom_torsion_site_symmetry_4
C4 C3 N1 C5 -176.9(4) . .
C4 C3 N1 C1 61.7(4) . .
C4 C3 N1 C7 -57.0(5) . .
C6 C5 N1 C3 -65.4(4) . .
C6 C5 N1 C1 54.3(4) . .
C6 C5 N1 C7 172.8(3) . .
C2 C1 N1 C3 169.2(3) . .
C2 C1 N1 C5 49.6(4) . .
C2 C1 N1 C7 -69.5(4) . .
C8 C7 N1 C3 -55.5(4) . .
C8 C7 N1 C5 64.3(4) . .
C8 C7 N1 C1 -174.9(3) . .
Mo4 O4 Mo1 O11 177.68(14) . .
Mo4 O4 Mo1 O3 69.19(16) . .
Mo4 O4 Mo1 O2 -47.3(2) . .
Mo4 O4 Mo1 O6 -93.16(14) . 10_655
Mo4 O4 Mo1 O5 -20.50(12) . .
Mo2 O2 Mo1 O11 -177.28(13) . .
Mo2 O2 Mo1 O3 -69.90(15) . .
Mo2 O2 Mo1 O4 47.2(2) . .
Mo2 O2 Mo1 O6 93.00(14) . 10_655
Mo2 O2 Mo1 O5 20.28(11) . .
Mo3 O5 Mo1 O11 -177.8(4) . .
Mo2 O5 Mo1 O11 -91.6(3) . .
Mo4 O5 Mo1 O11 101.9(3) . .
Mo3 O5 Mo1 O11 5.3(4) 10_655 .
Mo3 O5 Mo1 O3 -4.2(4) . .
Mo2 O5 Mo1 O3 82.02(10) . .
Mo4 O5 Mo1 O3 -84.43(10) . .
Mo3 O5 Mo1 O3 178.98(10) 10_655 .
Mo3 O5 Mo1 O4 94.9(4) . .
Mo2 O5 Mo1 O4 -178.91(10) . .
Mo4 O5 Mo1 O4 14.63(9) . .
Mo3 O5 Mo1 O4 -81.96(9) 10_655 .
Mo3 O5 Mo1 O2 -101.0(4) . .
Mo2 O5 Mo1 O2 -14.76(9) . .
Mo4 O5 Mo1 O2 178.78(10) . .
Mo3 O5 Mo1 O2 82.19(9) 10_655 .
Mo3 O5 Mo1 O6 176.6(4) . 10_655
Mo2 O5 Mo1 O6 -97.19(9) . 10_655
Mo4 O5 Mo1 O6 96.35(9) . 10_655
Mo3 O5 Mo1 O6 -0.23(7) 10_655 10_655
Mo1 O2 Mo2 O9 176.85(13) . .
Mo1 O2 Mo2 O8 68.74(15) . .
Mo1 O2 Mo2 O1 -54.2(2) . .
Mo1 O2 Mo2 O5 -21.23(12) . .
Mo1 O2 Mo2 O10 -94.46(13) . 10_655
Mo1 O2 Mo2 Mo3 -20.79(16) . .
Mo3 O1 Mo2 O9 -176.22(11) . .
Mo4 O1 Mo2 O9 65.03(12) 10_655 .
Mo3 O1 Mo2 O8 -69.32(13) . .
Mo4 O1 Mo2 O8 171.93(11) 10_655 .
Mo3 O1 Mo2 O2 54.9(2) . .
Mo4 O1 Mo2 O2 -63.9(2) 10_655 .
Mo3 O1 Mo2 O5 21.23(10) . .
Mo4 O1 Mo2 O5 -97.51(10) 10_655 .
Mo3 O1 Mo2 O10 97.57(12) . 10_655
Mo4 O1 Mo2 O10 -21.18(8) 10_655 10_655
Mo4 O1 Mo2 Mo3 -118.75(14) 10_655 .
Mo3 O5 Mo2 O9 -93.1(4) . .
Mo4 O5 Mo2 O9 160.5(4) . .
Mo3 O5 Mo2 O9 11.5(4) 10_655 .
Mo1 O5 Mo2 O9 102.3(3) . .
Mo3 O5 Mo2 O8 77.81(11) . .
Mo4 O5 Mo2 O8 -28.6(4) . .
Mo3 O5 Mo2 O8 -177.53(11) 10_655 .
Mo1 O5 Mo2 O8 -86.73(10) . .
Mo3 O5 Mo2 O2 179.43(11) . .
Mo4 O5 Mo2 O2 73.0(4) . .
Mo3 O5 Mo2 O2 -75.91(10) 10_655 .
Mo1 O5 Mo2 O2 14.89(9) . .
Mo3 O5 Mo2 O1 -18.38(9) . .
Mo4 O5 Mo2 O1 -124.8(4) . .
Mo3 O5 Mo2 O1 86.28(10) 10_655 .
Mo1 O5 Mo2 O1 177.08(10) . .
Mo3 O5 Mo2 O10 -93.54(9) . 10_655
Mo4 O5 Mo2 O10 160.1(4) . 10_655
Mo3 O5 Mo2 O10 11.12(8) 10_655 10_655
Mo1 O5 Mo2 O10 101.93(9) . 10_655
Mo4 O5 Mo2 Mo3 -106.4(4) . .
Mo3 O5 Mo2 Mo3 104.66(11) 10_655 .
Mo1 O5 Mo2 Mo3 -164.54(12) . .
Mo1 O6 Mo3 O7 178.40(12) 10_655 .
Mo1 O6 Mo3 O10 -76.21(13) 10_655 .
Mo1 O6 Mo3 O1 76.37(13) 10_655 .
Mo1 O6 Mo3 O5 3.2(3) 10_655 .
Mo1 O6 Mo3 O5 0.35(11) 10_655 10_655
Mo1 O6 Mo3 Mo2 76.30(14) 10_655 .
Mo4 O10 Mo3 O7 -74.50(14) . .
Mo2 O10 Mo3 O7 172.90(12) 10_655 .
Mo4 O10 Mo3 O6 178.36(12) . .
Mo2 O10 Mo3 O6 65.76(12) 10_655 .
Mo4 O10 Mo3 O1 62.8(2) . .
Mo2 O10 Mo3 O1 -49.8(2) 10_655 .
Mo4 O10 Mo3 O5 21.39(11) . .
Mo2 O10 Mo3 O5 -91.21(11) 10_655 .
Mo4 O10 Mo3 O5 99.02(12) . 10_655
Mo2 O10 Mo3 O5 -13.58(10) 10_655 10_655
Mo4 O10 Mo3 Mo2 22.96(14) . .
Mo2 O10 Mo3 Mo2 -89.64(10) 10_655 .
Mo2 O1 Mo3 O7 73.83(13) . .
Mo4 O1 Mo3 O7 -171.47(12) 10_655 .
Mo2 O1 Mo3 O6 -179.92(12) . .
Mo4 O1 Mo3 O6 -65.21(12) 10_655 .
Mo2 O1 Mo3 O10 -64.0(2) . .
Mo4 O1 Mo3 O10 50.7(2) 10_655 .
Mo2 O1 Mo3 O5 -22.39(10) . .
Mo4 O1 Mo3 O5 92.32(11) 10_655 .
Mo2 O1 Mo3 O5 -100.33(11) . 10_655
Mo4 O1 Mo3 O5 14.37(10) 10_655 10_655
Mo4 O1 Mo3 Mo2 114.70(16) 10_655 .
Mo2 O5 Mo3 O7 -80.31(11) . .
Mo4 O5 Mo3 O7 84.39(10) . .
Mo3 O5 Mo3 O7 -178.22(11) 10_655 .
Mo1 O5 Mo3 O7 5.1(4) . .
Mo2 O5 Mo3 O6 95.0(3) . .
Mo4 O5 Mo3 O6 -100.3(3) . .
Mo3 O5 Mo3 O6 -2.9(3) 10_655 .
Mo1 O5 Mo3 O6 -179.7(3) . .
Mo2 O5 Mo3 O10 178.18(10) . .
Mo4 O5 Mo3 O10 -17.11(9) . .
Mo3 O5 Mo3 O10 80.27(10) 10_655 .
Mo1 O5 Mo3 O10 -96.4(4) . .
Mo2 O5 Mo3 O1 18.26(9) . .
Mo4 O5 Mo3 O1 -177.03(10) . .
Mo3 O5 Mo3 O1 -79.65(10) 10_655 .
Mo1 O5 Mo3 O1 103.6(4) . .
Mo2 O5 Mo3 O5 97.91(11) . 10_655
Mo4 O5 Mo3 O5 -97.38(10) . 10_655
Mo3 O5 Mo3 O5 0.0 10_655 10_655
Mo1 O5 Mo3 O5 -176.7(5) . 10_655
Mo4 O5 Mo3 Mo2 164.71(12) . .
Mo3 O5 Mo3 Mo2 -97.91(11) 10_655 .
Mo1 O5 Mo3 Mo2 85.4(4) . .
O9 Mo2 Mo3 O7 -103.56(15) . .
O8 Mo2 Mo3 O7 1.84(12) . .
O2 Mo2 Mo3 O7 101.89(12) . .
O1 Mo2 Mo3 O7 -108.91(14) . .
O5 Mo2 Mo3 O7 102.53(12) . .
O10 Mo2 Mo3 O7 178.04(11) 10_655 .
O9 Mo2 Mo3 O6 5.47(16) . .
O8 Mo2 Mo3 O6 110.87(13) . .
O2 Mo2 Mo3 O6 -149.09(14) . .
O1 Mo2 Mo3 O6 0.11(16) . .
O5 Mo2 Mo3 O6 -148.44(14) . .
O10 Mo2 Mo3 O6 -72.94(12) 10_655 .
O9 Mo2 Mo3 O10 151.74(15) . .
O8 Mo2 Mo3 O10 -102.86(12) . .
O2 Mo2 Mo3 O10 -2.81(12) . .
O1 Mo2 Mo3 O10 146.39(14) . .
O5 Mo2 Mo3 O10 -2.16(12) . .
O10 Mo2 Mo3 O10 73.34(12) 10_655 .
O9 Mo2 Mo3 O1 5.36(16) . .
O8 Mo2 Mo3 O1 110.75(14) . .
O2 Mo2 Mo3 O1 -149.20(15) . .
O5 Mo2 Mo3 O1 -148.55(15) . .
O10 Mo2 Mo3 O1 -73.05(13) 10_655 .
O9 Mo2 Mo3 O5 153.91(15) . .
O8 Mo2 Mo3 O5 -100.69(12) . .
O2 Mo2 Mo3 O5 -0.65(12) . .
O1 Mo2 Mo3 O5 148.55(15) . .
O10 Mo2 Mo3 O5 75.51(11) 10_655 .
O9 Mo2 Mo3 O5 79.54(13) . 10_655
O8 Mo2 Mo3 O5 -175.06(10) . 10_655
O2 Mo2 Mo3 O5 -75.02(11) . 10_655
O1 Mo2 Mo3 O5 74.18(13) . 10_655
O5 Mo2 Mo3 O5 -74.37(12) . 10_655
O10 Mo2 Mo3 O5 1.14(8) 10_655 10_655
Mo1 O4 Mo4 O13 -178.24(13) . .
Mo1 O4 Mo4 O12 -70.54(15) . .
Mo1 O4 Mo4 O10 50.9(2) . .
Mo1 O4 Mo4 O1 93.95(14) . 10_655
Mo1 O4 Mo4 O5 21.17(12) . .
Mo3 O10 Mo4 O13 177.17(12) . .
Mo2 O10 Mo4 O13 -65.95(12) 10_655 .
Mo3 O10 Mo4 O12 71.76(13) . .
Mo2 O10 Mo4 O12 -171.36(10) 10_655 .
Mo3 O10 Mo4 O4 -50.6(2) . .
Mo2 O10 Mo4 O4 66.3(2) 10_655 .
Mo3 O10 Mo4 O1 -96.11(12) . 10_655
Mo2 O10 Mo4 O1 20.77(8) 10_655 10_655
Mo3 O10 Mo4 O5 -20.07(10) . .
Mo2 O10 Mo4 O5 96.81(10) 10_655 .
Mo3 O5 Mo4 O13 80.9(3) . .
Mo2 O5 Mo4 O13 -172.6(4) . .
Mo3 O5 Mo4 O13 -23.6(4) 10_655 .
Mo1 O5 Mo4 O13 -114.3(3) . .
Mo3 O5 Mo4 O12 -79.43(11) . .
Mo2 O5 Mo4 O12 27.0(4) . .
Mo3 O5 Mo4 O12 176.02(10) 10_655 .
Mo1 O5 Mo4 O12 85.31(10) . .
Mo3 O5 Mo4 O4 -179.50(11) . .
Mo2 O5 Mo4 O4 -73.0(4) . .
Mo3 O5 Mo4 O4 75.95(10) 10_655 .
Mo1 O5 Mo4 O4 -14.76(9) . .
Mo3 O5 Mo4 O10 16.95(9) . .
Mo2 O5 Mo4 O10 123.4(4) . .
Mo3 O5 Mo4 O10 -87.60(10) 10_655 .
Mo1 O5 Mo4 O10 -178.31(10) . .
Mo3 O5 Mo4 O1 92.95(9) . 10_655
Mo2 O5 Mo4 O1 -160.6(4) . 10_655
Mo3 O5 Mo4 O1 -11.60(8) 10_655 10_655
Mo1 O5 Mo4 O1 -102.31(9) . 10_655

loop_
_cod_changelog_entry_id
_cod_changelog_entry_author
_cod_changelog_entry_date
_cod_changelog_entry_text
1 'Vaitkus, Antanas' 2022-06-28T18:55:00+03:00
;
 Removed the '_chemical_name_systematic' data item that had an incorrect value.
;
